data_1572942
loop_
_publ_author_name
'St&#xfc;hler, Merlin R'
'Kreische, Marie'
'Fornacon-Wood, Christoph'
'Rupf, Susanne M.'
'Langer, Robert'
'Plajer, Alex J.'

_publ_section_title
;
 Monomer centred selectivity guidelines for sulfurated ring-opening
 copolymerisations.
;
_journal_issue 45
_journal_name_full 'Chemical science'
_journal_page_first 19029
_journal_page_last 19036
_journal_paper_doi 10.1039/d4sc05858e
_journal_volume 15
_journal_year 2024
_chemical_formula_moiety 'C11 H10 O2 S2'
_chemical_formula_sum 'C11 H10 O2 S2'
_chemical_formula_weight 238.31
_space_group_crystal_system triclinic
_space_group_IT_number 2
_space_group_name_Hall '-P 1'
_space_group_name_H-M_alt 'P -1'
_atom_sites_solution_hydrogens geom
_atom_sites_solution_primary dual
_audit_creation_date 2024-08-13
_audit_creation_method
;
Olex2 1.3
(compiled Nov 21 2019 18:26:39 for OlexSys, GUI svn.r6003)
;
_audit_update_record
;
2024-08-13 deposited with the CCDC.	2024-10-24 downloaded from the CCDC.
;
_cell_angle_alpha 90.902(2)
_cell_angle_beta 99.837(2)
_cell_angle_gamma 110.120(2)
_cell_formula_units_Z 4
_cell_length_a 8.5111(3)
_cell_length_b 11.2673(4)
_cell_length_c 12.0154(5)
_cell_measurement_reflns_used 9994
_cell_measurement_temperature 100
_cell_measurement_theta_max 26.38
_cell_measurement_theta_min 2.48
_cell_volume 1062.56(7)
_computing_cell_refinement 'SAINT V8.38A (Bruker, 2018)'
_computing_data_reduction 'SAINT V8.38A (Bruker, 2018)'
_computing_molecular_graphics 'Olex2 1.3 (Dolomanov et al., 2009)'
_computing_publication_material 'Olex2 1.3 (Dolomanov et al., 2009)'
_computing_structure_refinement 'XL  (Sheldrick, 2008)'
_computing_structure_solution 'SHELXT 2014/5 (Sheldrick, 2014)'
_diffrn_ambient_temperature 100
_diffrn_measured_fraction_theta_full 1.000
_diffrn_measured_fraction_theta_max 0.999
_diffrn_measurement_device_type 'Bruker APEX-II CCD'
_diffrn_measurement_method '\f and \w scans'
_diffrn_radiation_type MoK\a
_diffrn_radiation_wavelength 0.71073
_diffrn_reflns_av_R_equivalents 0.0655
_diffrn_reflns_av_unetI/netI 0.0331
_diffrn_reflns_Laue_measured_fraction_full 1.000
_diffrn_reflns_Laue_measured_fraction_max 0.999
_diffrn_reflns_limit_h_max 10
_diffrn_reflns_limit_h_min -10
_diffrn_reflns_limit_k_max 14
_diffrn_reflns_limit_k_min -14
_diffrn_reflns_limit_l_max 15
_diffrn_reflns_limit_l_min -15
_diffrn_reflns_number 34242
_diffrn_reflns_point_group_measured_fraction_full 1.000
_diffrn_reflns_point_group_measured_fraction_max 0.999
_diffrn_reflns_theta_full 25.242
_diffrn_reflns_theta_max 26.393
_diffrn_reflns_theta_min 1.931
_diffrn_source_current 1.0
_diffrn_source_power 0.05
_diffrn_source_voltage 50.0
_diffrn_standards_number 0
_exptl_absorpt_coefficient_mu 0.475
_exptl_absorpt_correction_T_max 0.7454
_exptl_absorpt_correction_T_min 0.6641
_exptl_absorpt_correction_type multi-scan
_exptl_absorpt_process_details
;
SADABS-2016/2 (Bruker,2016/2) was used for absorption correction.
wR2(int) was 0.1187 before and 0.0698 after correction.
The Ratio of minimum to maximum transmission is 0.8909.
The \l/2 correction factor is Not present.
;
_exptl_crystal_colour colourless
_exptl_crystal_colour_primary colourless
_exptl_crystal_density_diffrn 1.490
_exptl_crystal_description plate
_exptl_crystal_F_000 496
_exptl_crystal_recrystallization_method 'recrystallization from ethyl acetate'
_exptl_crystal_size_max 0.351
_exptl_crystal_size_mid 0.165
_exptl_crystal_size_min 0.137
_refine_diff_density_max 0.807
_refine_diff_density_min -0.343
_refine_diff_density_rms 0.073
_refine_ls_extinction_method none
_refine_ls_goodness_of_fit_ref 1.114
_refine_ls_hydrogen_treatment constr
_refine_ls_matrix_type full
_refine_ls_number_parameters 273
_refine_ls_number_reflns 4349
_refine_ls_number_restraints 0
_refine_ls_restrained_S_all 1.114
_refine_ls_R_factor_all 0.0609
_refine_ls_R_factor_gt 0.0381
_refine_ls_shift/su_max 0.001
_refine_ls_shift/su_mean 0.000
_refine_ls_structure_factor_coef Fsqd
_refine_ls_weighting_details 'w=1/[\s^2^(Fo^2^)+(0.0264P)^2^+1.5643P] where P=(Fo^2^+2Fc^2^)/3'
_refine_ls_weighting_scheme calc
_refine_ls_wR_factor_gt 0.0812
_refine_ls_wR_factor_ref 0.0999
_reflns_Friedel_coverage 0.000
_reflns_number_gt 3404
_reflns_number_total 4349
_reflns_threshold_expression 'I > 2\s(I)'
_cod_data_source_file d4sc05858e2.cif
_cod_data_source_block p-1
_cod_depositor_comments 'Adding full bibliography for 1572942.cif.'
_cod_database_code 1572942
_shelx_shelxl_version_number 2018/3
_shelx_space_group_comment
;
The symmetry employed for this shelxl refinement is uniquely defined
by the following loop, which should always be used as a source of
symmetry information in preference to the above space-group names.
They are only intended as comments.
;
_shelx_estimated_absorpt_t_max 0.938
_shelx_estimated_absorpt_t_min 0.851
_olex2_refinement_description
;
1. Fixed Uiso
 At 1.2 times of:
  All C(H) groups, All C(H,H) groups
 At 1.5 times of:
  All C(H,H,H) groups
2.a Ternary CH refined with riding coordinates:
 C12(H12), C21(H21)
2.b Secondary CH2 refined with riding coordinates:
 C11(H11A,H11B), C22(H22A,H22B)
2.c Aromatic/amide H refined with riding coordinates:
 C5(H5), C7(H7), C8(H8), C10(H10), C13(H13), C16(H16), C19(H19), C20(H20)
2.d Idealised Me refined as rotating group:
 C17(H17A,H17B,H17C), C18(H18A,H18B,H18C)
;
_olex2_submission_special_instructions 'No special instructions were received'

loop_
_space_group_symop_operation_xyz
'x, y, z'
'-x, -y, -z'

loop_
_atom_site_label
_atom_site_type_symbol
_atom_site_fract_x
_atom_site_fract_y
_atom_site_fract_z
_atom_site_U_iso_or_equiv
_atom_site_adp_type
_atom_site_occupancy
_atom_site_site_symmetry_order
_atom_site_calc_flag
_atom_site_refinement_flags_posn
_atom_site_refinement_flags_adp
_atom_site_refinement_flags_occupancy
_atom_site_disorder_assembly
_atom_site_disorder_group
S1 S 0.80198(8) 0.45194(6) 0.66277(5) 0.02295(15) Uani 1 1 d . . . . .
S2 S 0.67219(9) 0.35130(6) 0.42530(5) 0.02564(16) Uani 1 1 d . . . . .
S3 S 0.21359(9) 0.79262(6) 0.83354(5) 0.02501(16) Uani 1 1 d . . . . .
S4 S 0.32037(9) 0.76539(7) 1.07417(6) 0.02900(17) Uani 1 1 d . . . . .
O1 O 0.5271(2) 0.79761(17) 0.92328(16) 0.0258(4) Uani 1 1 d . . . . .
O2 O 0.2698(2) 0.12749(18) 0.63381(16) 0.0287(4) Uani 1 1 d . . . . .
O3 O 0.4839(2) 0.28876(17) 0.58695(16) 0.0244(4) Uani 1 1 d . . . . .
O4 O 0.7414(2) 0.74793(19) 0.87464(17) 0.0323(5) Uani 1 1 d . . . . .
C1 C 0.6911(3) 0.1950(2) 0.6013(2) 0.0212(5) Uani 1 1 d . . . . .
C2 C 0.4646(3) 0.5856(2) 0.8746(2) 0.0210(5) Uani 1 1 d . . . . .
C3 C 0.5459(3) 0.1094(2) 0.6294(2) 0.0217(5) Uani 1 1 d . . . . .
C4 C 0.4146(3) 0.1683(2) 0.6195(2) 0.0227(5) Uani 1 1 d . . . . .
C5 C 0.5371(3) -0.0106(2) 0.6595(2) 0.0246(5) Uani 1 1 d . . . . .
H5 H 0.436557 -0.068799 0.678792 0.029 Uiso 1 1 calc R U . . .
C6 C 0.5969(3) 0.7130(2) 0.8887(2) 0.0238(5) Uani 1 1 d . . . . .
C7 C 0.1702(3) 0.4908(3) 0.8917(2) 0.0273(6) Uani 1 1 d . . . . .
H7 H 0.068267 0.497587 0.908303 0.033 Uiso 1 1 calc R U . . .
C8 C 0.8358(3) 0.1644(3) 0.6024(2) 0.0252(6) Uani 1 1 d . . . . .
H8 H 0.936231 0.223258 0.583525 0.030 Uiso 1 1 calc R U . . .
C9 C 0.3173(3) 0.5960(2) 0.8996(2) 0.0223(5) Uani 1 1 d . . . . .
C10 C 0.4744(4) 0.4700(2) 0.8420(2) 0.0255(6) Uani 1 1 d . . . . .
H10 H 0.576697 0.463832 0.825380 0.031 Uiso 1 1 calc R U . . .
C11 C 0.7683(3) 0.5227(2) 0.4508(2) 0.0237(5) Uani 1 1 d . . . . .
H11A H 0.890329 0.550262 0.445665 0.028 Uiso 1 1 calc R U . . .
H11B H 0.711417 0.563266 0.392517 0.028 Uiso 1 1 calc R U . . .
C12 C 0.7505(3) 0.5637(2) 0.5679(2) 0.0231(5) Uani 1 1 d . . . . .
H12 H 0.629373 0.555667 0.566110 0.028 Uiso 1 1 calc R U . . .
C13 C 0.8280(4) 0.0440(3) 0.6321(2) 0.0272(6) Uani 1 1 d . . . . .
H13 H 0.924862 0.019942 0.633239 0.033 Uiso 1 1 calc R U . . .
C14 C 0.6600(3) 0.3155(2) 0.5720(2) 0.0217(5) Uani 1 1 d . . . . .
C15 C 0.3481(3) 0.7330(2) 0.9309(2) 0.0225(5) Uani 1 1 d . . . . .
C16 C 0.6811(4) -0.0421(3) 0.6604(2) 0.0265(6) Uani 1 1 d . . . . .
H16 H 0.679490 -0.123680 0.680503 0.032 Uiso 1 1 calc R U . . .
C17 C 0.8646(3) 0.6986(2) 0.6082(2) 0.0264(6) Uani 1 1 d . . . . .
H17A H 0.850242 0.718778 0.684595 0.040 Uiso 1 1 calc R U . . .
H17B H 0.833818 0.756794 0.556479 0.040 Uiso 1 1 calc R U . . .
H17C H 0.983610 0.707525 0.609614 0.040 Uiso 1 1 calc R U . . .
C18 C 0.1293(4) 1.0003(3) 0.8801(2) 0.0293(6) Uani 1 1 d . . . . .
H18A H 0.155355 1.030875 0.807155 0.044 Uiso 1 1 calc R U . . .
H18B H 0.146140 1.072479 0.933146 0.044 Uiso 1 1 calc R U . . .
H18C H 0.010637 0.942565 0.869380 0.044 Uiso 1 1 calc R U . . .
C19 C 0.3279(4) 0.3639(3) 0.8347(2) 0.0304(6) Uani 1 1 d . . . . .
H19 H 0.329469 0.282862 0.813209 0.036 Uiso 1 1 calc R U . . .
C20 C 0.1788(4) 0.3747(3) 0.8584(2) 0.0314(6) Uani 1 1 d . . . . .
H20 H 0.079959 0.300603 0.851741 0.038 Uiso 1 1 calc R U . . .
C21 C 0.2458(4) 0.9309(3) 0.9274(2) 0.0286(6) Uani 1 1 d . . . . .
H21 H 0.366722 0.989496 0.935689 0.034 Uiso 1 1 calc R U . . .
C22 C 0.2159(4) 0.8800(3) 1.0409(2) 0.0312(6) Uani 1 1 d . . . . .
H22A H 0.092034 0.839084 1.038736 0.037 Uiso 1 1 calc R U . . .
H22B H 0.261024 0.950879 1.100842 0.037 Uiso 1 1 calc R U . . .

loop_
_atom_site_aniso_label
_atom_site_aniso_U_11
_atom_site_aniso_U_22
_atom_site_aniso_U_33
_atom_site_aniso_U_23
_atom_site_aniso_U_13
_atom_site_aniso_U_12
S1 0.0257(3) 0.0243(3) 0.0194(3) 0.0028(2) 0.0034(2) 0.0097(3)
S2 0.0342(4) 0.0225(3) 0.0198(3) 0.0016(2) 0.0059(3) 0.0090(3)
S3 0.0281(3) 0.0286(3) 0.0191(3) -0.0010(3) 0.0015(3) 0.0125(3)
S4 0.0380(4) 0.0363(4) 0.0188(3) 0.0012(3) 0.0044(3) 0.0212(3)
O1 0.0221(9) 0.0217(9) 0.0315(10) -0.0028(8) 0.0051(8) 0.0054(8)
O2 0.0231(10) 0.0324(10) 0.0303(10) 0.0007(8) 0.0098(8) 0.0071(8)
O3 0.0215(9) 0.0254(9) 0.0288(10) 0.0048(8) 0.0072(8) 0.0101(8)
O4 0.0233(10) 0.0338(11) 0.0390(12) 0.0033(9) 0.0102(9) 0.0070(9)
C1 0.0241(13) 0.0233(13) 0.0177(12) 0.0024(10) 0.0030(10) 0.0105(11)
C2 0.0248(13) 0.0249(13) 0.0143(11) 0.0031(10) 0.0048(10) 0.0092(11)
C3 0.0239(13) 0.0242(13) 0.0163(12) 0.0008(10) 0.0038(10) 0.0077(11)
C4 0.0263(14) 0.0231(13) 0.0181(12) 0.0016(10) 0.0072(10) 0.0064(11)
C5 0.0295(14) 0.0235(13) 0.0185(12) 0.0003(10) 0.0050(10) 0.0064(11)
C6 0.0274(14) 0.0250(13) 0.0205(13) 0.0032(10) 0.0060(11) 0.0102(11)
C7 0.0258(14) 0.0287(14) 0.0245(14) 0.0002(11) 0.0058(11) 0.0057(11)
C8 0.0250(14) 0.0267(14) 0.0244(13) 0.0028(11) 0.0074(11) 0.0086(11)
C9 0.0245(13) 0.0221(13) 0.0171(12) -0.0007(10) 0.0027(10) 0.0051(10)
C10 0.0356(15) 0.0264(13) 0.0188(13) 0.0035(10) 0.0077(11) 0.0151(12)
C11 0.0301(14) 0.0215(13) 0.0208(13) 0.0052(10) 0.0053(11) 0.0100(11)
C12 0.0256(13) 0.0238(13) 0.0228(13) 0.0022(10) 0.0044(10) 0.0122(11)
C13 0.0300(15) 0.0291(14) 0.0259(14) 0.0025(11) 0.0040(11) 0.0152(12)
C14 0.0198(12) 0.0249(13) 0.0225(13) 0.0042(10) 0.0075(10) 0.0088(10)
C15 0.0213(13) 0.0236(13) 0.0225(13) 0.0005(10) 0.0036(10) 0.0079(10)
C16 0.0383(16) 0.0229(13) 0.0188(13) 0.0033(10) 0.0028(11) 0.0123(12)
C17 0.0286(14) 0.0237(13) 0.0257(14) 0.0012(11) 0.0039(11) 0.0084(11)
C18 0.0264(14) 0.0301(14) 0.0324(15) 0.0040(12) 0.0067(12) 0.0108(12)
C19 0.0464(18) 0.0220(13) 0.0218(14) 0.0001(11) 0.0071(12) 0.0107(13)
C20 0.0342(16) 0.0272(14) 0.0250(14) 0.0016(11) 0.0060(12) 0.0008(12)
C21 0.0297(15) 0.0280(14) 0.0278(14) 0.0004(11) 0.0048(12) 0.0102(12)
C22 0.0412(17) 0.0330(15) 0.0256(14) 0.0027(12) 0.0109(12) 0.0187(13)

loop_
_atom_type_symbol
_atom_type_description
_atom_type_scat_dispersion_real
_atom_type_scat_dispersion_imag
_atom_type_scat_source
C C 0.0033 0.0016 'International Tables Vol C Tables 4.2.6.8 and 6.1.1.4'
H H 0.0000 0.0000 'International Tables Vol C Tables 4.2.6.8 and 6.1.1.4'
O O 0.0106 0.0060 'International Tables Vol C Tables 4.2.6.8 and 6.1.1.4'
S S 0.1246 0.1234 'International Tables Vol C Tables 4.2.6.8 and 6.1.1.4'

loop_
_geom_angle_atom_site_label_1
_geom_angle_atom_site_label_2
_geom_angle_atom_site_label_3
_geom_angle
_geom_angle_site_symmetry_1
_geom_angle_site_symmetry_3
_geom_angle_publ_flag
C14 S1 C12 93.39(12) . . ?
C11 S2 C14 97.51(12) . . ?
C15 S3 C21 94.47(12) . . ?
C22 S4 C15 97.32(12) . . ?
C6 O1 C15 110.94(19) . . ?
C4 O3 C14 111.12(19) . . ?
C3 C1 C8 121.1(2) . . ?
C3 C1 C14 109.2(2) . . ?
C8 C1 C14 129.7(2) . . ?
C9 C2 C6 108.5(2) . . ?
C9 C2 C10 122.2(2) . . ?
C10 C2 C6 129.2(2) . . ?
C1 C3 C4 108.5(2) . . ?
C1 C3 C5 122.0(2) . . ?
C5 C3 C4 129.5(2) . . ?
O2 C4 O3 121.2(2) . . ?
O2 C4 C3 131.0(2) . . ?
O3 C4 C3 107.8(2) . . ?
C3 C5 H5 121.4 . . ?
C3 C5 C16 117.2(2) . . ?
C16 C5 H5 121.4 . . ?
O1 C6 C2 107.8(2) . . ?
O4 C6 O1 121.1(2) . . ?
O4 C6 C2 131.1(2) . . ?
C9 C7 H7 121.6 . . ?
C9 C7 C20 116.8(3) . . ?
C20 C7 H7 121.6 . . ?
C1 C8 H8 121.3 . . ?
C1 C8 C13 117.3(2) . . ?
C13 C8 H8 121.3 . . ?
C2 C9 C7 121.2(2) . . ?
C2 C9 C15 109.1(2) . . ?
C7 C9 C15 129.6(2) . . ?
C2 C10 H10 121.6 . . ?
C19 C10 C2 116.9(3) . . ?
C19 C10 H10 121.6 . . ?
S2 C11 H11A 109.7 . . ?
S2 C11 H11B 109.7 . . ?
H11A C11 H11B 108.2 . . ?
C12 C11 S2 109.80(18) . . ?
C12 C11 H11A 109.7 . . ?
C12 C11 H11B 109.7 . . ?
S1 C12 H12 108.9 . . ?
C11 C12 S1 105.98(17) . . ?
C11 C12 H12 108.9 . . ?
C17 C12 S1 110.96(18) . . ?
C17 C12 C11 113.1(2) . . ?
C17 C12 H12 108.9 . . ?
C8 C13 H13 119.3 . . ?
C8 C13 C16 121.3(3) . . ?
C16 C13 H13 119.3 . . ?
S1 C14 S2 108.08(13) . . ?
O3 C14 S1 110.33(16) . . ?
O3 C14 S2 108.25(16) . . ?
O3 C14 C1 103.33(19) . . ?
C1 C14 S1 113.19(18) . . ?
C1 C14 S2 113.49(17) . . ?
S3 C15 S4 108.17(13) . . ?
O1 C15 S3 110.31(17) . . ?
O1 C15 S4 108.62(16) . . ?
O1 C15 C9 103.61(19) . . ?
C9 C15 S3 111.61(18) . . ?
C9 C15 S4 114.41(18) . . ?
C5 C16 C13 121.0(3) . . ?
C5 C16 H16 119.5 . . ?
C13 C16 H16 119.5 . . ?
C12 C17 H17A 109.5 . . ?
C12 C17 H17B 109.5 . . ?
C12 C17 H17C 109.5 . . ?
H17A C17 H17B 109.5 . . ?
H17A C17 H17C 109.5 . . ?
H17B C17 H17C 109.5 . . ?
H18A C18 H18B 109.5 . . ?
H18A C18 H18C 109.5 . . ?
H18B C18 H18C 109.5 . . ?
C21 C18 H18A 109.5 . . ?
C21 C18 H18B 109.5 . . ?
C21 C18 H18C 109.5 . . ?
C10 C19 H19 119.6 . . ?
C10 C19 C20 120.8(3) . . ?
C20 C19 H19 119.6 . . ?
C7 C20 H20 119.0 . . ?
C19 C20 C7 121.9(3) . . ?
C19 C20 H20 119.0 . . ?
S3 C21 H21 109.0 . . ?
C18 C21 S3 110.9(2) . . ?
C18 C21 H21 109.0 . . ?
C18 C21 C22 113.5(2) . . ?
C22 C21 S3 105.28(19) . . ?
C22 C21 H21 109.0 . . ?
S4 C22 H22A 109.6 . . ?
S4 C22 H22B 109.6 . . ?
C21 C22 S4 110.44(19) . . ?
C21 C22 H22A 109.6 . . ?
C21 C22 H22B 109.6 . . ?
H22A C22 H22B 108.1 . . ?

loop_
_geom_bond_atom_site_label_1
_geom_bond_atom_site_label_2
_geom_bond_distance
_geom_bond_site_symmetry_2
_geom_bond_publ_flag
S1 C12 1.825(3) . ?
S1 C14 1.798(3) . ?
S2 C11 1.817(3) . ?
S2 C14 1.826(3) . ?
S3 C15 1.796(3) . ?
S3 C21 1.822(3) . ?
S4 C15 1.825(3) . ?
S4 C22 1.817(3) . ?
O1 C6 1.376(3) . ?
O1 C15 1.465(3) . ?
O2 C4 1.202(3) . ?
O3 C4 1.374(3) . ?
O3 C14 1.467(3) . ?
O4 C6 1.198(3) . ?
C1 C3 1.380(4) . ?
C1 C8 1.387(4) . ?
C1 C14 1.505(3) . ?
C2 C6 1.474(4) . ?
C2 C9 1.381(4) . ?
C2 C10 1.388(4) . ?
C3 C4 1.473(4) . ?
C3 C5 1.385(4) . ?
C5 H5 0.9500 . ?
C5 C16 1.388(4) . ?
C7 H7 0.9500 . ?
C7 C9 1.384(4) . ?
C7 C20 1.392(4) . ?
C8 H8 0.9500 . ?
C8 C13 1.391(4) . ?
C9 C15 1.504(3) . ?
C10 H10 0.9500 . ?
C10 C19 1.388(4) . ?
C11 H11A 0.9900 . ?
C11 H11B 0.9900 . ?
C11 C12 1.521(3) . ?
C12 H12 1.0000 . ?
C12 C17 1.512(4) . ?
C13 H13 0.9500 . ?
C13 C16 1.393(4) . ?
C16 H16 0.9500 . ?
C17 H17A 0.9800 . ?
C17 H17B 0.9800 . ?
C17 H17C 0.9800 . ?
C18 H18A 0.9800 . ?
C18 H18B 0.9800 . ?
C18 H18C 0.9800 . ?
C18 C21 1.508(4) . ?
C19 H19 0.9500 . ?
C19 C20 1.391(4) . ?
C20 H20 0.9500 . ?
C21 H21 1.0000 . ?
C21 C22 1.516(4) . ?
C22 H22A 0.9900 . ?
C22 H22B 0.9900 . ?

loop_
_geom_torsion_atom_site_label_1
_geom_torsion_atom_site_label_2
_geom_torsion_atom_site_label_3
_geom_torsion_atom_site_label_4
_geom_torsion
_geom_torsion_site_symmetry_1
_geom_torsion_site_symmetry_2
_geom_torsion_site_symmetry_3
_geom_torsion_site_symmetry_4
_geom_torsion_publ_flag
S2 C11 C12 S1 43.4(2) . . . . ?
S2 C11 C12 C17 165.15(18) . . . . ?
S3 C21 C22 S4 44.0(2) . . . . ?
C1 C3 C4 O2 178.5(3) . . . . ?
C1 C3 C4 O3 -0.7(3) . . . . ?
C1 C3 C5 C16 -0.1(4) . . . . ?
C1 C8 C13 C16 -0.4(4) . . . . ?
C2 C9 C15 S3 117.6(2) . . . . ?
C2 C9 C15 S4 -119.2(2) . . . . ?
C2 C9 C15 O1 -1.1(3) . . . . ?
C2 C10 C19 C20 0.5(4) . . . . ?
C3 C1 C8 C13 0.4(4) . . . . ?
C3 C1 C14 S1 119.6(2) . . . . ?
C3 C1 C14 S2 -116.8(2) . . . . ?
C3 C1 C14 O3 0.2(3) . . . . ?
C3 C5 C16 C13 0.1(4) . . . . ?
C4 O3 C14 S1 -121.98(19) . . . . ?
C4 O3 C14 S2 119.94(18) . . . . ?
C4 O3 C14 C1 -0.7(3) . . . . ?
C4 C3 C5 C16 179.1(2) . . . . ?
C5 C3 C4 O2 -0.7(5) . . . . ?
C5 C3 C4 O3 -179.9(2) . . . . ?
C6 O1 C15 S3 -118.00(19) . . . . ?
C6 O1 C15 S4 123.60(19) . . . . ?
C6 O1 C15 C9 1.6(3) . . . . ?
C6 C2 C9 C7 179.0(2) . . . . ?
C6 C2 C9 C15 0.3(3) . . . . ?
C6 C2 C10 C19 -179.5(3) . . . . ?
C7 C9 C15 S3 -61.0(3) . . . . ?
C7 C9 C15 S4 62.3(3) . . . . ?
C7 C9 C15 O1 -179.6(3) . . . . ?
C8 C1 C3 C4 -179.5(2) . . . . ?
C8 C1 C3 C5 -0.2(4) . . . . ?
C8 C1 C14 S1 -60.7(3) . . . . ?
C8 C1 C14 S2 63.0(3) . . . . ?
C8 C1 C14 O3 180.0(3) . . . . ?
C8 C13 C16 C5 0.1(4) . . . . ?
C9 C2 C6 O1 0.7(3) . . . . ?
C9 C2 C6 O4 -178.8(3) . . . . ?
C9 C2 C10 C19 0.4(4) . . . . ?
C9 C7 C20 C19 0.4(4) . . . . ?
C10 C2 C6 O1 -179.5(2) . . . . ?
C10 C2 C6 O4 1.0(5) . . . . ?
C10 C2 C9 C7 -0.9(4) . . . . ?
C10 C2 C9 C15 -179.5(2) . . . . ?
C10 C19 C20 C7 -0.9(4) . . . . ?
C11 S2 C14 S1 -17.71(15) . . . . ?
C11 S2 C14 O3 101.79(17) . . . . ?
C11 S2 C14 C1 -144.12(19) . . . . ?
C12 S1 C14 S2 38.37(14) . . . . ?
C12 S1 C14 O3 -79.81(18) . . . . ?
C12 S1 C14 C1 164.96(19) . . . . ?
C14 S1 C12 C11 -49.92(19) . . . . ?
C14 S1 C12 C17 -173.07(19) . . . . ?
C14 S2 C11 C12 -15.9(2) . . . . ?
C14 O3 C4 O2 -178.4(2) . . . . ?
C14 O3 C4 C3 0.9(3) . . . . ?
C14 C1 C3 C4 0.3(3) . . . . ?
C14 C1 C3 C5 179.6(2) . . . . ?
C14 C1 C8 C13 -179.3(3) . . . . ?
C15 S3 C21 C18 -172.1(2) . . . . ?
C15 S3 C21 C22 -48.9(2) . . . . ?
C15 S4 C22 C21 -18.0(2) . . . . ?
C15 O1 C6 O4 178.1(2) . . . . ?
C15 O1 C6 C2 -1.4(3) . . . . ?
C18 C21 C22 S4 165.5(2) . . . . ?
C20 C7 C9 C2 0.5(4) . . . . ?
C20 C7 C9 C15 178.8(3) . . . . ?
C21 S3 C15 S4 36.42(15) . . . . ?
C21 S3 C15 O1 -82.25(18) . . . . ?
C21 S3 C15 C9 163.14(19) . . . . ?
C22 S4 C15 S3 -15.20(16) . . . . ?
C22 S4 C15 O1 104.54(18) . . . . ?
C22 S4 C15 C9 -140.3(2) . . . . ?
